data_7029723
loop_
_publ_author_name
'Atzori, Matteo'
'Artizzu, Flavia'
'Sessini, Elisa'
'Marchi\`o, Luciano'
'Loche, Danilo'
'Serpe, Angela'
'Deplano, Paola'
'Concas, Giorgio'
'Pop, Flavia'
'Avarvari, Narcis'
'Laura Mercuri, Maria'

_publ_section_title
;
 Halogen-bonding in a new family of tris(haloanilato)metallate(iii)
 magnetic molecular building blocks.
;
_journal_issue 19
_journal_name_full 'Dalton transactions (Cambridge, England : 2003)'
_journal_page_first 7006
_journal_page_last 7019
_journal_paper_doi 10.1039/c4dt00127c
_journal_volume 43
_journal_year 2014
_chemical_formula_moiety 'C18 Cr I6 O12 3-, 3(N C16 H36 1+)'
_chemical_formula_sum 'C66 H108 Cr I6 N3 O12'
_chemical_formula_weight 1948.95
_chemical_name_systematic
;
 ?
;
_space_group_IT_number 61
_symmetry_cell_setting orthorhombic
_symmetry_space_group_name_Hall '-P 2ac 2ab'
_symmetry_space_group_name_H-M 'P b c a'
_atom_sites_solution_hydrogens geom
_atom_sites_solution_primary direct
_atom_sites_solution_secondary difmap
_audit_creation_method SHELXL-97
_cell_angle_alpha 90.00
_cell_angle_beta 90.00
_cell_angle_gamma 90.00
_cell_formula_units_Z 8
_cell_length_a 24.339(1)
_cell_length_b 20.262(1)
_cell_length_c 32.155(2)
_cell_measurement_reflns_used 48438
_cell_measurement_temperature 293(2)
_cell_measurement_theta_max 24.00
_cell_measurement_theta_min 1.45
_cell_volume 15857.5(14)
_computing_cell_refinement Saint
_computing_data_collection Smart
_computing_data_reduction Saint
_computing_structure_refinement 'SHELXL-97 (Sheldrick, 1997)'
_computing_structure_solution Sir2004
_diffrn_ambient_temperature 293(2)
_diffrn_measured_fraction_theta_full 0.996
_diffrn_measured_fraction_theta_max 0.996
_diffrn_measurement_device_type 'Bruker Smart APEXII CCD'
_diffrn_measurement_method 'theta & omega scan'
_diffrn_radiation_monochromator graphite
_diffrn_radiation_source 'fine-focus sealed tube'
_diffrn_radiation_type MoK\a
_diffrn_radiation_wavelength 0.71073
_diffrn_reflns_av_R_equivalents 0.1185
_diffrn_reflns_av_sigmaI/netI 0.0575
_diffrn_reflns_limit_h_max 27
_diffrn_reflns_limit_h_min -27
_diffrn_reflns_limit_k_max 23
_diffrn_reflns_limit_k_min -23
_diffrn_reflns_limit_l_max 36
_diffrn_reflns_limit_l_min -36
_diffrn_reflns_number 152710
_diffrn_reflns_theta_full 24.00
_diffrn_reflns_theta_max 24.00
_diffrn_reflns_theta_min 1.45
_diffrn_standards_decay_% none
_exptl_absorpt_coefficient_mu 2.534
_exptl_absorpt_correction_T_max 1.000
_exptl_absorpt_correction_T_min 0.787
_exptl_absorpt_correction_type multi-scan
_exptl_absorpt_process_details SADABS
_exptl_crystal_colour red
_exptl_crystal_density_diffrn 1.633
_exptl_crystal_density_method 'not measured'
_exptl_crystal_description plate
_exptl_crystal_F_000 7704
_exptl_crystal_size_max 0.14
_exptl_crystal_size_mid 0.09
_exptl_crystal_size_min 0.05
_refine_diff_density_max 0.837
_refine_diff_density_min -0.505
_refine_diff_density_rms 0.085
_refine_ls_extinction_method none
_refine_ls_goodness_of_fit_ref 1.064
_refine_ls_hydrogen_treatment constr
_refine_ls_matrix_type full
_refine_ls_number_parameters 825
_refine_ls_number_reflns 12407
_refine_ls_number_restraints 20
_refine_ls_restrained_S_all 1.072
_refine_ls_R_factor_all 0.1069
_refine_ls_R_factor_gt 0.0570
_refine_ls_shift/su_max 0.003
_refine_ls_shift/su_mean 0.000
_refine_ls_structure_factor_coef Fsqd
_refine_ls_weighting_details 'calc w=1/[\s^2^(Fo^2^)+(0.0659P)^2^+0.0000P] where P=(Fo^2^+2Fc^2^)/3'
_refine_ls_weighting_scheme calc
_refine_ls_wR_factor_gt 0.1206
_refine_ls_wR_factor_ref 0.1416
_reflns_number_gt 7959
_reflns_number_total 12407
_reflns_threshold_expression >2sigma(I)
_cod_data_source_file c4dt00127c2.cif
_cod_data_source_block cria511
_cod_depositor_comments
;
The following automatic conversions were performed:

'_symmetry_cell_setting' value 'Orthorhombic' changed to
'orthorhombic' according to
/usr/data/users/saulius/crontab/automatic-downloads/rss-feeds/RSC/lib/dictionaries/cif_core.dic
dictionary named 'cif_core.dic' version 2.4.2 from 2011-04-26.

Automatic conversion script
Id: cif_fix_values 2281 2013-09-26 08:29:07Z andrius 

 Adding full bibliography for
 ./tmp-cod-update-bibliographies-12899/cifs/7029723.cif.
;
_cod_original_sg_symbol_H-M Pbca
_cod_database_code 7029723

loop_
_symmetry_equiv_pos_as_xyz
'x, y, z'
'-x+1/2, -y, z+1/2'
'-x, y+1/2, -z+1/2'
'x+1/2, -y+1/2, -z'
'-x, -y, -z'
'x-1/2, y, -z-1/2'
'x, -y-1/2, z-1/2'
'-x-1/2, y-1/2, z'

loop_
_atom_site_label
_atom_site_type_symbol
_atom_site_fract_x
_atom_site_fract_y
_atom_site_fract_z
_atom_site_U_iso_or_equiv
_atom_site_adp_type
_atom_site_occupancy
_atom_site_symmetry_multiplicity
_atom_site_calc_flag
_atom_site_refinement_flags
_atom_site_disorder_assembly
_atom_site_disorder_group
I31 I 0.29231(2) 0.69118(3) -0.270804(19) 0.0767(2) Uani 1 1 d . . .
I61 I 0.35311(3) 0.59125(3) -0.474884(18) 0.0737(2) Uani 1 1 d . . .
I62 I 0.31583(2) 0.34446(3) -0.27444(2) 0.0792(2) Uani 1 1 d . . .
I32 I 0.53743(3) 0.51527(3) -0.18533(2) 0.0817(2) Uani 1 1 d . . .
I63 I 0.56927(3) 0.35879(4) -0.40288(2) 0.0968(3) Uani 1 1 d . . .
I33 I 0.59067(3) 0.70235(4) -0.38107(3) 0.1121(3) Uani 1 1 d . . .
Cr Cr 0.44316(4) 0.53254(5) -0.33151(4) 0.0435(3) Uani 1 1 d . . .
O23 O 0.49968(19) 0.5948(2) -0.35034(15) 0.0523(12) Uani 1 1 d . . .
O12 O 0.39704(18) 0.4607(2) -0.30888(16) 0.0489(12) Uani 1 1 d . . .
O11 O 0.40226(18) 0.5487(2) -0.38332(14) 0.0462(12) Uani 1 1 d . . .
O21 O 0.39031(18) 0.5980(2) -0.31018(14) 0.0455(12) Uani 1 1 d . . .
O13 O 0.4936(2) 0.4698(2) -0.35835(15) 0.0505(12) Uani 1 1 d . . .
O22 O 0.47798(18) 0.5230(2) -0.27649(15) 0.0495(12) Uani 1 1 d . . .
O51 O 0.2709(3) 0.6967(3) -0.4362(2) 0.101(2) Uani 1 1 d . . .
N15 N 0.3284(2) 0.3673(3) -0.4349(2) 0.0603(18) Uani 1 1 d . . .
C32 C 0.4692(3) 0.4709(4) -0.2115(2) 0.0522(19) Uani 1 1 d . . .
O52 O 0.3694(3) 0.3466(3) -0.18429(19) 0.0862(18) Uani 1 1 d . . .
C22 C 0.4544(3) 0.4825(3) -0.2517(2) 0.0432(17) Uani 1 1 d . . .
O42 O 0.4470(3) 0.4185(3) -0.1484(2) 0.093(2) Uani 1 1 d . . .
C42 C 0.4387(3) 0.4268(4) -0.1856(3) 0.061(2) Uani 1 1 d . . .
C21 C 0.3565(3) 0.6208(3) -0.3377(2) 0.0468(18) Uani 1 1 d . . .
C23 C 0.5391(3) 0.5690(4) -0.3713(2) 0.0492(19) Uani 1 1 d . . .
O41 O 0.2484(3) 0.7350(3) -0.3591(2) 0.099(2) Uani 1 1 d . . .
C13 C 0.5354(3) 0.4957(4) -0.3760(2) 0.0491(19) Uani 1 1 d . . .
O43 O 0.6637(3) 0.5965(4) -0.4283(2) 0.119(3) Uani 1 1 d . . .
C14 C 0.5359(3) 0.7405(4) -0.2482(3) 0.069(2) Uani 1 1 d . . .
H14A H 0.5490 0.7485 -0.2201 0.083 Uiso 1 1 calc R . .
H14B H 0.5519 0.7742 -0.2659 0.083 Uiso 1 1 calc R . .
N14 N 0.4739(3) 0.7490(3) -0.2485(2) 0.0583(17) Uani 1 1 d . . .
C11 C 0.3663(3) 0.5958(4) -0.3811(2) 0.0473(18) Uani 1 1 d . . .
C61 C 0.3380(3) 0.6211(4) -0.4138(2) 0.055(2) Uani 1 1 d . . .
C31 C 0.3140(3) 0.6641(4) -0.3302(2) 0.0516(19) Uani 1 1 d . . .
N16 N 0.3187(3) 0.4073(4) -0.0660(2) 0.0664(19) Uani 1 1 d . . .
C41 C 0.2846(3) 0.6935(4) -0.3632(3) 0.065(2) Uani 1 1 d . . .
O53 O 0.6567(3) 0.4643(4) -0.4359(2) 0.110(3) Uani 1 1 d . . .
C62 C 0.3788(3) 0.3989(3) -0.2478(2) 0.0512(19) Uani 1 1 d . . .
C54 C 0.4626(3) 0.8182(4) -0.2311(3) 0.063(2) Uani 1 1 d . . .
H54A H 0.4803 0.8220 -0.2042 0.076 Uiso 1 1 calc R . .
H54B H 0.4792 0.8505 -0.2494 0.076 Uiso 1 1 calc R . .
C12 C 0.4064(3) 0.4453(3) -0.2708(2) 0.0440(17) Uani 1 1 d . . .
C15 C 0.3106(3) 0.4260(4) -0.4094(3) 0.063(2) Uani 1 1 d . . .
H15A H 0.3416 0.4393 -0.3923 0.076 Uiso 1 1 calc R . .
H15B H 0.3031 0.4620 -0.4284 0.076 Uiso 1 1 calc R . .
C33 C 0.5831(3) 0.6020(4) -0.3879(3) 0.067(2) Uani 1 1 d . . .
C135 C 0.3698(3) 0.3892(4) -0.4667(3) 0.073(2) Uani 1 1 d D . .
H13A H 0.3754 0.3531 -0.4861 0.088 Uiso 1 1 calc R . .
H13B H 0.3540 0.4256 -0.4823 0.088 Uiso 1 1 calc R . .
C74 C 0.3960(4) 0.9076(4) -0.2147(3) 0.071(2) Uani 1 1 d . . .
H74A H 0.4203 0.9181 -0.1918 0.086 Uiso 1 1 calc R . .
H74B H 0.4066 0.9346 -0.2383 0.086 Uiso 1 1 calc R . .
C65 C 0.2484(4) 0.3806(5) -0.4861(3) 0.095(3) Uani 1 1 d D . .
H65A H 0.2744 0.4087 -0.5005 0.114 Uiso 1 1 calc R A .
H65B H 0.2256 0.4091 -0.4691 0.114 Uiso 1 1 calc R . .
C51 C 0.2970(4) 0.6696(4) -0.4087(3) 0.069(2) Uani 1 1 d . . .
C104 C 0.4680(5) 0.7943(5) -0.3238(3) 0.094(3) Uani 1 1 d . . .
H10A H 0.5075 0.7929 -0.3278 0.112 Uiso 1 1 calc R . .
H10B H 0.4584 0.8375 -0.3132 0.112 Uiso 1 1 calc R . .
C16 C 0.3739(4) 0.3795(6) -0.0660(3) 0.096(3) Uani 1 1 d D B .
H16A H 0.3723 0.3387 -0.0502 0.115 Uiso 1 1 calc R . .
H16B H 0.3824 0.3675 -0.0945 0.115 Uiso 1 1 calc R . .
C94 C 0.4517(4) 0.7430(4) -0.2931(3) 0.075(3) Uani 1 1 d . . .
H94A H 0.4629 0.7004 -0.3039 0.090 Uiso 1 1 calc R . .
H94B H 0.4118 0.7426 -0.2915 0.090 Uiso 1 1 calc R . .
C64 C 0.4030(3) 0.8347(4) -0.2262(3) 0.072(2) Uani 1 1 d . . .
H64A H 0.3871 0.8073 -0.2046 0.087 Uiso 1 1 calc R . .
H64B H 0.3838 0.8256 -0.2520 0.087 Uiso 1 1 calc R . .
C53 C 0.6195(4) 0.4927(5) -0.4163(3) 0.075(3) Uani 1 1 d . . .
C95 C 0.3517(4) 0.3164(5) -0.4054(3) 0.091(3) Uani 1 1 d D . .
H95A H 0.3814 0.3370 -0.3900 0.109 Uiso 1 1 calc R . .
H95B H 0.3233 0.3053 -0.3854 0.109 Uiso 1 1 calc R . .
C52 C 0.3916(4) 0.3879(4) -0.2055(3) 0.062(2) Uani 1 1 d . . .
C144 C 0.4609(4) 0.6928(4) -0.1789(3) 0.076(3) Uani 1 1 d . . .
H14C H 0.4593 0.7364 -0.1666 0.091 Uiso 1 1 calc R . .
H14D H 0.4981 0.6764 -0.1761 0.091 Uiso 1 1 calc R . .
C156 C 0.2786(5) 0.5482(6) -0.1446(5) 0.125(5) Uani 1 1 d . . .
H15C H 0.2446 0.5727 -0.1479 0.149 Uiso 1 1 calc R . .
H15D H 0.3055 0.5787 -0.1333 0.149 Uiso 1 1 calc R . .
C63 C 0.5740(3) 0.4607(4) -0.3969(2) 0.064(2) Uani 1 1 d . . .
C34 C 0.6184(4) 0.6717(5) -0.2605(3) 0.090(3) Uani 1 1 d . . .
H34A H 0.6302 0.6802 -0.2322 0.108 Uiso 1 1 calc R . .
H34B H 0.6331 0.7065 -0.2780 0.108 Uiso 1 1 calc R . .
C56 C 0.2741(5) 0.3579(6) -0.0754(3) 0.116(4) Uani 1 1 d D . .
H56A H 0.2747 0.3246 -0.0537 0.139 Uiso 1 1 calc R . .
H56B H 0.2391 0.3805 -0.0734 0.139 Uiso 1 1 calc R . .
C145 C 0.4233(4) 0.4099(5) -0.4515(3) 0.092(3) Uani 1 1 d D . .
H14E H 0.4381 0.3763 -0.4332 0.110 Uiso 1 1 calc R . .
H14F H 0.4195 0.4504 -0.4357 0.110 Uiso 1 1 calc R . .
C24 C 0.5572(3) 0.6735(4) -0.2624(3) 0.068(2) Uani 1 1 d . . .
H24A H 0.5423 0.6392 -0.2446 0.081 Uiso 1 1 calc R . .
H24B H 0.5452 0.6650 -0.2906 0.081 Uiso 1 1 calc R . .
C43 C 0.6243(4) 0.5683(6) -0.4115(3) 0.081(3) Uani 1 1 d . . .
C166 C 0.2973(5) 0.5296(6) -0.1860(5) 0.136(5) Uani 1 1 d . . .
H16C H 0.3345 0.5142 -0.1845 0.204 Uiso 1 1 calc R . .
H16D H 0.2954 0.5672 -0.2041 0.204 Uiso 1 1 calc R . .
H16E H 0.2742 0.4951 -0.1967 0.204 Uiso 1 1 calc R . .
C25 C 0.2616(3) 0.4188(5) -0.3812(3) 0.080(3) Uani 1 1 d . . .
H25A H 0.2660 0.3797 -0.3641 0.096 Uiso 1 1 calc R . .
H25B H 0.2287 0.4133 -0.3979 0.096 Uiso 1 1 calc R . .
C26 C 0.4199(5) 0.4165(8) -0.0504(4) 0.159(6) Uani 1 1 d D . .
H26A H 0.4107 0.4379 -0.0244 0.191 Uiso 1 1 calc R B .
H26B H 0.4313 0.4498 -0.0703 0.191 Uiso 1 1 calc R . .
C155 C 0.4641(5) 0.4215(8) -0.4889(4) 0.142(6) Uani 1 1 d D . .
H15E H 0.4469 0.4522 -0.5080 0.170 Uiso 1 1 calc R . .
H15F H 0.4967 0.4429 -0.4780 0.170 Uiso 1 1 calc R . .
C35 C 0.2553(4) 0.4790(5) -0.3535(3) 0.090(3) Uani 1 1 d . . .
H35A H 0.2531 0.5180 -0.3708 0.109 Uiso 1 1 calc R . .
H35B H 0.2879 0.4831 -0.3362 0.109 Uiso 1 1 calc R . .
C84 C 0.3373(4) 0.9242(5) -0.2026(4) 0.100(3) Uani 1 1 d . . .
H84A H 0.3130 0.9128 -0.2249 0.150 Uiso 1 1 calc R . .
H84B H 0.3345 0.9706 -0.1969 0.150 Uiso 1 1 calc R . .
H84C H 0.3273 0.8996 -0.1781 0.150 Uiso 1 1 calc R . .
C154 C 0.4208(4) 0.6462(5) -0.1560(3) 0.100(3) Uani 1 1 d . . .
H15G H 0.3838 0.6639 -0.1580 0.120 Uiso 1 1 calc R . .
H15H H 0.4211 0.6034 -0.1694 0.120 Uiso 1 1 calc R . .
C134 C 0.4456(3) 0.6966(4) -0.2240(3) 0.066(2) Uani 1 1 d . . .
H13C H 0.4535 0.6543 -0.2368 0.079 Uiso 1 1 calc R . .
H13D H 0.4063 0.7038 -0.2260 0.079 Uiso 1 1 calc R . .
C44 C 0.6418(4) 0.6053(5) -0.2749(3) 0.099(3) Uani 1 1 d . . .
H44A H 0.6810 0.6055 -0.2718 0.148 Uiso 1 1 calc R . .
H44B H 0.6326 0.5982 -0.3036 0.148 Uiso 1 1 calc R . .
H44C H 0.6264 0.5705 -0.2583 0.148 Uiso 1 1 calc R . .
C126 C 0.3627(6) 0.4835(8) 0.0610(5) 0.167(6) Uani 1 1 d . . .
H12A H 0.3956 0.4574 0.0600 0.250 Uiso 1 1 calc R . .
H12B H 0.3594 0.5037 0.0879 0.250 Uiso 1 1 calc R . .
H12C H 0.3643 0.5172 0.0400 0.250 Uiso 1 1 calc R . .
C96 C 0.3046(4) 0.4387(7) -0.0247(3) 0.109(4) Uani 1 1 d D . .
H96A H 0.3267 0.4783 -0.0216 0.131 Uiso 1 1 calc R . .
H96B H 0.2664 0.4523 -0.0256 0.131 Uiso 1 1 calc R . .
C114 C 0.4396(6) 0.7833(7) -0.3653(4) 0.127(4) Uani 1 1 d D . .
H11A H 0.4631 0.7988 -0.3876 0.152 Uiso 1 1 calc R . .
H11B H 0.4331 0.7366 -0.3693 0.152 Uiso 1 1 calc R . .
C66 C 0.2760(5) 0.3243(6) -0.1153(4) 0.130(4) Uani 1 1 d D . .
H66A H 0.3122 0.3052 -0.1190 0.156 Uiso 1 1 calc R . .
H66B H 0.2704 0.3564 -0.1373 0.156 Uiso 1 1 calc R . .
C116 C 0.3146(7) 0.4409(8) 0.0533(4) 0.151(6) Uani 1 1 d . . .
H11C H 0.2822 0.4688 0.0537 0.181 Uiso 1 1 calc R . .
H11D H 0.3115 0.4108 0.0767 0.181 Uiso 1 1 calc R . .
C106 C 0.3126(5) 0.3979(7) 0.0118(4) 0.140(5) Uani 1 1 d D . .
H10C H 0.3467 0.3735 0.0090 0.168 Uiso 1 1 calc R . .
H10D H 0.2828 0.3662 0.0138 0.168 Uiso 1 1 calc R . .
C55 C 0.2798(4) 0.3374(5) -0.4579(3) 0.085(3) Uani 1 1 d . . .
H55A H 0.2933 0.3003 -0.4740 0.102 Uiso 1 1 calc R . .
H55B H 0.2546 0.3200 -0.4374 0.102 Uiso 1 1 calc R . .
C146 C 0.2685(5) 0.4947(7) -0.1119(5) 0.143(5) Uani 1 1 d D . .
H14G H 0.2536 0.5150 -0.0870 0.172 Uiso 1 1 calc R . .
H14H H 0.2415 0.4638 -0.1224 0.172 Uiso 1 1 calc R . .
C86 C 0.2347(6) 0.2417(7) -0.1622(5) 0.142(5) Uani 1 1 d . . .
H86A H 0.2318 0.2769 -0.1820 0.214 Uiso 1 1 calc R . .
H86B H 0.2050 0.2112 -0.1662 0.214 Uiso 1 1 calc R . .
H86C H 0.2691 0.2191 -0.1661 0.214 Uiso 1 1 calc R . .
C124 C 0.3869(8) 0.8191(9) -0.3664(7) 0.257(12) Uani 1 1 d D . .
H12D H 0.3663 0.8095 -0.3416 0.386 Uiso 1 1 calc R . .
H12E H 0.3662 0.8055 -0.3903 0.386 Uiso 1 1 calc R . .
H12F H 0.3937 0.8657 -0.3679 0.386 Uiso 1 1 calc R . .
C76 C 0.2323(5) 0.2691(6) -0.1194(4) 0.118(4) Uani 1 1 d . . .
H76A H 0.2396 0.2345 -0.0992 0.141 Uiso 1 1 calc R . .
H76B H 0.1961 0.2869 -0.1139 0.141 Uiso 1 1 calc R . .
C115 C 0.4123(6) 0.2161(9) -0.3947(7) 0.222(11) Uani 1 1 d D . .
H11E H 0.4316 0.1825 -0.4105 0.266 Uiso 1 1 calc R . .
H11F H 0.4392 0.2460 -0.3828 0.266 Uiso 1 1 calc R . .
C45 C 0.2048(5) 0.4764(7) -0.3254(4) 0.142(5) Uani 1 1 d . . .
H45A H 0.1740 0.4957 -0.3396 0.212 Uiso 1 1 calc R . .
H45B H 0.2119 0.5005 -0.3003 0.212 Uiso 1 1 calc R . .
H45C H 0.1966 0.4313 -0.3186 0.212 Uiso 1 1 calc R . .
C105 C 0.3729(5) 0.2542(6) -0.4232(5) 0.148(5) Uani 1 1 d D . .
H10E H 0.3918 0.2641 -0.4490 0.178 Uiso 1 1 calc R . .
H10F H 0.3419 0.2259 -0.4299 0.178 Uiso 1 1 calc R . .
C136 C 0.3170(5) 0.4599(5) -0.1013(4) 0.115(4) Uani 1 1 d D . .
H13E H 0.3446 0.4928 -0.0945 0.138 Uiso 1 1 calc R . .
H13F H 0.3295 0.4381 -0.1265 0.138 Uiso 1 1 calc R . .
C164 C 0.4358(6) 0.6377(7) -0.1100(4) 0.160(6) Uani 1 1 d . . .
H16F H 0.4732 0.6232 -0.1078 0.241 Uiso 1 1 calc R . .
H16G H 0.4120 0.6055 -0.0976 0.241 Uiso 1 1 calc R . .
H16H H 0.4316 0.6791 -0.0959 0.241 Uiso 1 1 calc R . .
C165 C 0.4821(6) 0.3626(9) -0.5132(5) 0.171(7) Uani 1 1 d D . .
H16I H 0.5014 0.3327 -0.4953 0.256 Uiso 1 1 calc R . .
H16J H 0.5060 0.3763 -0.5354 0.256 Uiso 1 1 calc R . .
H16K H 0.4505 0.3408 -0.5247 0.256 Uiso 1 1 calc R . .
C125 C 0.3803(6) 0.1854(9) -0.3618(5) 0.192(7) Uani 1 1 d D . .
H12G H 0.3759 0.2161 -0.3393 0.287 Uiso 1 1 calc R . .
H12H H 0.3991 0.1468 -0.3520 0.287 Uiso 1 1 calc R . .
H12I H 0.3449 0.1733 -0.3724 0.287 Uiso 1 1 calc R . .
C85A C 0.1680(14) 0.3096(19) -0.4986(11) 0.23(2) Uani 0.61 1 d PD A -1
H85A H 0.1846 0.2806 -0.4785 0.349 Uiso 0.61 1 calc PR A -1
H85B H 0.1488 0.2839 -0.5190 0.349 Uiso 0.61 1 calc PR A -1
H85C H 0.1426 0.3385 -0.4848 0.349 Uiso 0.61 1 calc PR A -1
C75A C 0.2111(10) 0.3491(16) -0.5191(7) 0.157(12) Uani 0.61 1 d PD A -1
H75A H 0.1943 0.3833 -0.5360 0.188 Uiso 0.61 1 calc PR A -1
H75B H 0.2328 0.3211 -0.5373 0.188 Uiso 0.61 1 calc PR A -1
C75B C 0.1994(13) 0.3338(18) -0.4958(9) 0.135(18) Uani 0.39 1 d PD A -2
H75C H 0.2132 0.2905 -0.5036 0.162 Uiso 0.39 1 calc PR A -2
H75D H 0.1766 0.3288 -0.4713 0.162 Uiso 0.39 1 calc PR A -2
C85B C 0.1664(15) 0.362(2) -0.5304(11) 0.17(2) Uani 0.39 1 d PD A -2
H85D H 0.1362 0.3328 -0.5364 0.260 Uiso 0.39 1 calc PR A -2
H85E H 0.1891 0.3662 -0.5546 0.260 Uiso 0.39 1 calc PR A -2
H85F H 0.1526 0.4043 -0.5224 0.260 Uiso 0.39 1 calc PR A -2
C36B C 0.4660(9) 0.3648(13) -0.0439(14) 0.228(10) Uani 0.67 1 d PD B -3
H36A H 0.4536 0.3304 -0.0251 0.274 Uiso 0.67 1 calc PR B -3
H36B H 0.4759 0.3447 -0.0702 0.274 Uiso 0.67 1 calc PR B -3
C46B C 0.5152(8) 0.4008(16) -0.0255(9) 0.228(10) Uani 0.67 1 d PD B -3
H46A H 0.5358 0.4213 -0.0474 0.343 Uiso 0.67 1 calc PR B -3
H46B H 0.5381 0.3698 -0.0111 0.343 Uiso 0.67 1 calc PR B -3
H46C H 0.5026 0.4339 -0.0064 0.343 Uiso 0.67 1 calc PR B -3
C36A C 0.4772(11) 0.385(3) -0.050(2) 0.228(10) Uani 0.33 1 d PD B -4
H36C H 0.5053 0.4188 -0.0458 0.274 Uiso 0.33 1 calc PR B -4
H36D H 0.4845 0.3619 -0.0754 0.274 Uiso 0.33 1 calc PR B -4
C46A C 0.475(2) 0.338(4) -0.0127(18) 0.228(10) Uani 0.33 1 d PD B -4
H46D H 0.4596 0.2967 -0.0214 0.343 Uiso 0.33 1 calc PR B -4
H46E H 0.4530 0.3568 0.0090 0.343 Uiso 0.33 1 calc PR B -4
H46F H 0.5118 0.3308 -0.0025 0.343 Uiso 0.33 1 calc PR B -4

loop_
_atom_site_aniso_label
_atom_site_aniso_U_11
_atom_site_aniso_U_22
_atom_site_aniso_U_33
_atom_site_aniso_U_23
_atom_site_aniso_U_13
_atom_site_aniso_U_12
I31 0.0601(4) 0.0873(4) 0.0828(4) -0.0178(3) 0.0086(3) 0.0138(3)
I61 0.0812(4) 0.0812(4) 0.0588(4) 0.0090(3) -0.0007(3) 0.0129(3)
I62 0.0712(4) 0.0701(4) 0.0962(5) 0.0155(3) -0.0046(3) -0.0186(3)
I32 0.0799(4) 0.0874(5) 0.0778(4) -0.0028(3) -0.0218(3) 0.0011(3)
I63 0.1008(5) 0.0979(5) 0.0916(5) -0.0195(4) -0.0093(4) 0.0461(4)
I33 0.1057(6) 0.0969(5) 0.1338(7) 0.0202(5) 0.0178(5) -0.0384(4)
Cr 0.0388(6) 0.0411(7) 0.0506(7) 0.0030(6) 0.0011(5) 0.0027(5)
O23 0.046(3) 0.049(3) 0.062(3) 0.007(3) 0.004(3) -0.001(2)
O12 0.043(3) 0.041(3) 0.062(4) 0.004(3) -0.001(2) -0.007(2)
O11 0.046(3) 0.043(3) 0.049(3) -0.003(2) 0.000(2) 0.006(2)
O21 0.040(3) 0.049(3) 0.048(3) -0.001(2) -0.004(2) 0.005(2)
O13 0.053(3) 0.045(3) 0.054(3) -0.002(2) 0.003(3) 0.014(3)
O22 0.043(3) 0.050(3) 0.056(3) 0.002(3) -0.002(2) -0.004(2)
O51 0.122(6) 0.098(5) 0.084(5) 0.016(4) -0.014(4) 0.057(4)
N15 0.051(4) 0.061(4) 0.069(5) 0.012(4) -0.006(3) -0.009(3)
C32 0.052(5) 0.050(5) 0.055(5) 0.004(4) -0.001(4) 0.008(4)
O52 0.107(5) 0.078(4) 0.073(4) 0.019(4) 0.019(4) -0.014(4)
C22 0.037(4) 0.040(4) 0.053(5) -0.004(4) 0.001(4) 0.010(3)
O42 0.102(5) 0.123(6) 0.054(4) 0.014(4) 0.005(4) 0.010(4)
C42 0.069(6) 0.066(6) 0.048(5) -0.005(5) 0.003(5) 0.017(5)
C21 0.048(4) 0.037(4) 0.056(5) -0.002(4) 0.006(4) -0.006(4)
C23 0.043(4) 0.062(5) 0.043(4) 0.014(4) 0.000(4) 0.001(4)
O41 0.090(4) 0.100(5) 0.106(5) -0.010(4) -0.011(4) 0.057(4)
C13 0.035(4) 0.066(5) 0.047(5) 0.006(4) -0.004(4) 0.005(4)
O43 0.071(4) 0.166(7) 0.119(6) 0.029(5) 0.035(4) -0.013(5)
C14 0.054(5) 0.071(6) 0.083(6) 0.003(5) -0.003(4) -0.011(4)
N14 0.066(4) 0.041(4) 0.068(5) -0.007(3) -0.001(4) -0.015(3)
C11 0.042(4) 0.047(5) 0.053(5) 0.002(4) 0.002(4) -0.010(4)
C61 0.052(5) 0.060(5) 0.051(5) -0.003(4) -0.008(4) 0.008(4)
C31 0.042(4) 0.049(5) 0.063(5) -0.005(4) 0.007(4) 0.005(4)
N16 0.060(4) 0.066(5) 0.073(5) -0.016(4) 0.017(4) -0.002(4)
C41 0.049(5) 0.059(5) 0.086(7) 0.007(5) -0.009(5) 0.023(4)
O53 0.058(4) 0.186(8) 0.087(5) -0.042(5) 0.009(4) 0.022(4)
C62 0.039(4) 0.049(5) 0.065(5) 0.009(4) 0.009(4) 0.005(4)
C54 0.066(6) 0.048(5) 0.076(6) -0.007(4) -0.002(4) -0.009(4)
C12 0.045(4) 0.046(4) 0.041(5) 0.006(4) 0.011(4) 0.014(4)
C15 0.061(5) 0.066(6) 0.063(5) 0.004(4) 0.002(4) -0.010(4)
C33 0.054(5) 0.081(6) 0.067(6) 0.012(5) 0.013(4) -0.004(5)
C135 0.067(6) 0.076(6) 0.076(6) 0.010(5) 0.005(5) -0.013(5)
C74 0.084(6) 0.051(5) 0.079(6) -0.006(5) 0.003(5) -0.002(5)
C65 0.078(7) 0.112(8) 0.096(8) -0.002(7) -0.023(6) 0.009(6)
C51 0.064(6) 0.063(6) 0.081(7) 0.007(5) -0.009(5) 0.016(5)
C104 0.135(9) 0.080(7) 0.066(7) -0.001(5) 0.006(6) -0.012(6)
C16 0.069(7) 0.141(9) 0.078(7) -0.017(7) 0.003(5) 0.021(7)
C94 0.087(6) 0.059(6) 0.078(6) -0.012(5) 0.000(5) -0.016(5)
C64 0.063(6) 0.054(5) 0.100(7) -0.008(5) 0.001(5) -0.005(4)
C53 0.046(5) 0.126(9) 0.052(5) -0.011(6) -0.007(5) 0.026(6)
C95 0.086(7) 0.078(7) 0.110(8) 0.033(6) 0.030(6) 0.007(6)
C52 0.070(6) 0.057(5) 0.060(6) 0.023(5) 0.020(5) 0.016(5)
C144 0.081(6) 0.057(6) 0.090(7) 0.014(5) 0.001(5) -0.008(5)
C156 0.087(8) 0.130(10) 0.157(13) 0.059(10) 0.021(8) 0.013(7)
C63 0.051(5) 0.089(6) 0.054(5) 0.004(5) -0.004(4) 0.016(5)
C34 0.070(6) 0.091(7) 0.109(8) -0.020(6) -0.008(6) -0.009(6)
C56 0.156(12) 0.100(9) 0.092(9) 0.018(7) 0.019(8) 0.013(8)
C145 0.083(7) 0.097(7) 0.096(8) 0.017(6) -0.001(6) -0.005(6)
C24 0.063(5) 0.052(5) 0.088(6) -0.009(5) 0.009(5) -0.002(4)
C43 0.062(6) 0.121(9) 0.061(6) 0.009(6) -0.001(5) -0.002(6)
C166 0.116(10) 0.134(12) 0.159(14) 0.017(10) 0.033(10) 0.020(8)
C25 0.058(5) 0.105(8) 0.078(7) 0.013(6) 0.008(5) -0.004(5)
C26 0.100(10) 0.262(19) 0.117(11) -0.052(12) 0.029(8) -0.027(12)
C155 0.081(8) 0.217(17) 0.128(11) 0.088(11) -0.012(8) -0.045(10)
C35 0.082(7) 0.120(9) 0.070(7) -0.002(6) -0.004(5) 0.021(6)
C84 0.090(7) 0.065(6) 0.145(10) -0.003(6) 0.008(7) 0.000(6)
C154 0.085(7) 0.104(8) 0.112(9) 0.026(7) 0.011(6) -0.006(6)
C134 0.058(5) 0.052(5) 0.087(7) 0.001(5) -0.006(5) -0.008(4)
C44 0.080(7) 0.082(7) 0.134(10) -0.023(6) 0.001(6) 0.017(6)
C126 0.108(11) 0.213(17) 0.179(16) -0.012(13) -0.011(11) 0.010(11)
C96 0.074(7) 0.153(11) 0.101(9) -0.007(8) 0.013(6) 0.021(7)
C114 0.153(12) 0.134(11) 0.094(9) 0.021(8) -0.005(9) -0.011(10)
C66 0.147(12) 0.092(9) 0.150(13) -0.015(9) -0.005(9) 0.022(8)
C116 0.178(15) 0.199(15) 0.075(9) -0.027(9) 0.019(9) 0.036(13)
C106 0.103(9) 0.176(13) 0.139(12) 0.037(11) 0.035(9) 0.021(9)
C55 0.077(6) 0.079(6) 0.098(7) -0.010(6) -0.008(6) -0.008(5)
C146 0.113(11) 0.132(12) 0.185(15) -0.003(11) 0.000(10) -0.018(10)
C86 0.163(12) 0.119(11) 0.145(13) -0.009(10) -0.028(10) -0.010(9)
C124 0.25(2) 0.185(18) 0.34(3) -0.035(19) -0.13(2) 0.039(18)
C76 0.096(8) 0.105(9) 0.152(12) -0.016(9) -0.010(8) -0.029(7)
C115 0.140(14) 0.193(17) 0.33(3) 0.178(18) -0.030(16) 0.029(12)
C45 0.099(9) 0.209(15) 0.117(10) -0.010(10) 0.027(8) 0.037(9)
C105 0.129(11) 0.111(10) 0.205(16) 0.037(11) 0.022(11) -0.013(9)
C136 0.113(9) 0.061(7) 0.171(13) 0.002(7) -0.020(9) -0.006(7)
C164 0.183(14) 0.195(15) 0.103(10) 0.062(10) 0.027(10) -0.023(12)
C165 0.156(14) 0.24(2) 0.114(12) -0.030(12) -0.027(10) -0.030(14)
C125 0.161(15) 0.215(18) 0.199(18) 0.040(15) -0.078(13) 0.035(14)
C85A 0.19(4) 0.23(4) 0.28(5) 0.10(3) -0.14(3) -0.04(3)
C75A 0.18(3) 0.24(3) 0.054(15) 0.014(18) -0.045(18) 0.04(2)
C75B 0.14(3) 0.23(4) 0.039(17) 0.05(2) -0.046(19) -0.14(3)
C85B 0.13(3) 0.18(4) 0.22(5) -0.04(3) -0.12(3) 0.08(3)
C36B 0.095(10) 0.36(3) 0.23(2) -0.087(18) -0.058(12) 0.046(14)
C46B 0.095(10) 0.36(3) 0.23(2) -0.087(18) -0.058(12) 0.046(14)
C36A 0.095(10) 0.36(3) 0.23(2) -0.087(18) -0.058(12) 0.046(14)
C46A 0.095(10) 0.36(3) 0.23(2) -0.087(18) -0.058(12) 0.046(14)

loop_
_atom_type_symbol
_atom_type_description
_atom_type_scat_dispersion_real
_atom_type_scat_dispersion_imag
_atom_type_scat_source
C C 0.0033 0.0016 'International Tables Vol C Tables 4.2.6.8 and 6.1.1.4'
H H 0.0000 0.0000 'International Tables Vol C Tables 4.2.6.8 and 6.1.1.4'
N N 0.0061 0.0033 'International Tables Vol C Tables 4.2.6.8 and 6.1.1.4'
O O 0.0106 0.0060 'International Tables Vol C Tables 4.2.6.8 and 6.1.1.4'
Cr Cr 0.3209 0.6236 'International Tables Vol C Tables 4.2.6.8 and 6.1.1.4'
I I -0.4742 1.8119 'International Tables Vol C Tables 4.2.6.8 and 6.1.1.4'

loop_
_geom_angle_atom_site_label_1
_geom_angle_atom_site_label_2
_geom_angle_atom_site_label_3
_geom_angle
O23 Cr O13 81.0(2)
O23 Cr O11 89.24(19)
O13 Cr O11 92.9(2)
O23 Cr O22 92.2(2)
O13 Cr O22 93.6(2)
O11 Cr O22 173.5(2)
O23 Cr O21 97.6(2)
O13 Cr O21 174.3(2)
O11 Cr O21 81.52(19)
O22 Cr O21 91.98(19)
O23 Cr O12 170.0(2)
O13 Cr O12 92.3(2)
O11 Cr O12 98.4(2)
O22 Cr O12 80.9(2)
O21 Cr O12 89.85(19)
C23 O23 Cr 115.1(4)
C12 O12 Cr 115.4(4)
C11 O11 Cr 114.7(4)
C21 O21 Cr 114.7(4)
C13 O13 Cr 115.2(5)
C22 O22 Cr 115.4(4)
C135 N15 C15 109.4(6)
C135 N15 C95 112.1(6)
C15 N15 C95 107.7(7)
C135 N15 C55 107.8(7)
C15 N15 C55 110.8(6)
C95 N15 C55 109.0(7)
C22 C32 C42 121.6(7)
C22 C32 I32 121.5(6)
C42 C32 I32 116.8(6)
O22 C22 C32 125.7(7)
O22 C22 C12 114.3(6)
C32 C22 C12 120.0(7)
O42 C42 C32 124.8(8)
O42 C42 C52 117.3(8)
C32 C42 C52 117.9(7)
O21 C21 C31 125.9(7)
O21 C21 C11 114.5(6)
C31 C21 C11 119.5(7)
O23 C23 C33 126.1(7)
O23 C23 C13 114.3(6)
C33 C23 C13 119.5(7)
O13 C13 C63 123.8(8)
O13 C13 C23 114.3(6)
C63 C13 C23 121.9(7)
N14 C14 C24 115.9(6)
N14 C14 H14A 108.3
C24 C14 H14A 108.3
N14 C14 H14B 108.3
C24 C14 H14B 108.3
H14A C14 H14B 107.4
C134 N14 C14 112.0(6)
C134 N14 C54 111.9(6)
C14 N14 C54 106.2(6)
C134 N14 C94 105.9(6)
C14 N14 C94 110.4(6)
C54 N14 C94 110.4(6)
O11 C11 C61 125.3(7)
O11 C11 C21 113.8(6)
C61 C11 C21 120.8(7)
C11 C61 C51 122.1(8)
C11 C61 I61 122.0(6)
C51 C61 I61 115.9(6)
C21 C31 C41 121.4(7)
C21 C31 I31 121.6(6)
C41 C31 I31 117.1(5)
C16 N16 C56 114.1(8)
C16 N16 C96 111.8(7)
C56 N16 C96 106.9(8)
C16 N16 C136 106.9(8)
C56 N16 C136 106.9(8)
C96 N16 C136 110.2(8)
O41 C41 C31 125.0(8)
O41 C41 C51 116.8(7)
C31 C41 C51 118.1(7)
C12 C62 C52 121.3(7)
C12 C62 I62 120.3(6)
C52 C62 I62 118.4(6)
C64 C54 N14 114.6(6)
C64 C54 H54A 108.6
N14 C54 H54A 108.6
C64 C54 H54B 108.6
N14 C54 H54B 108.6
H54A C54 H54B 107.6
O12 C12 C62 126.4(7)
O12 C12 C22 113.7(6)
C62 C12 C22 119.9(7)
C25 C15 N15 118.6(7)
C25 C15 H15A 107.7
N15 C15 H15A 107.7
C25 C15 H15B 107.7
N15 C15 H15B 107.7
H15A C15 H15B 107.1
C23 C33 C43 121.3(8)
C23 C33 I33 120.8(6)
C43 C33 I33 117.9(7)
C145 C135 N15 117.2(7)
C145 C135 H13A 108.0
N15 C135 H13A 108.0
C145 C135 H13B 108.0
N15 C135 H13B 108.0
H13A C135 H13B 107.2
C84 C74 C64 112.4(7)
C84 C74 H74A 109.1
C64 C74 H74A 109.1
C84 C74 H74B 109.1
C64 C74 H74B 109.1
H74A C74 H74B 107.9
C55 C65 C75A 119.1(14)
C55 C65 C75B 99.2(13)
C75A C65 C75B 32.3(12)
C55 C65 H65A 107.5
C75A C65 H65A 107.5
C75B C65 H65A 139.9
C55 C65 H65B 107.5
C75A C65 H65B 107.6
C75B C65 H65B 92.3
H65A C65 H65B 107.0
O51 C51 C61 126.7(9)
O51 C51 C41 115.9(7)
C61 C51 C41 117.4(7)
C94 C104 C114 111.1(9)
C94 C104 H10A 109.4
C114 C104 H10A 109.4
C94 C104 H10B 109.4
C114 C104 H10B 109.4
H10A C104 H10B 108.0
C26 C16 N16 121.2(10)
C26 C16 H16A 107.0
N16 C16 H16A 107.0
C26 C16 H16B 107.0
N16 C16 H16B 107.0
H16A C16 H16B 106.8
C104 C94 N14 118.1(7)
C104 C94 H94A 107.8
N14 C94 H94A 107.8
C104 C94 H94B 107.8
N14 C94 H94B 107.8
H94A C94 H94B 107.1
C54 C64 C74 110.4(7)
C54 C64 H64A 109.6
C74 C64 H64A 109.6
C54 C64 H64B 109.6
C74 C64 H64B 109.6
H64A C64 H64B 108.1
O53 C53 C63 125.2(10)
O53 C53 C43 117.1(9)
C63 C53 C43 117.7(8)
C105 C95 N15 118.0(10)
C105 C95 H95A 107.8
N15 C95 H95A 107.8
C105 C95 H95B 107.8
N15 C95 H95B 107.8
H95A C95 H95B 107.2
O52 C52 C62 123.6(9)
O52 C52 C42 117.2(8)
C62 C52 C42 119.0(7)
C134 C144 C154 109.7(8)
C134 C144 H14C 109.7
C154 C144 H14C 109.7
C134 C144 H14D 109.7
C154 C144 H14D 109.7
H14C C144 H14D 108.2
C166 C156 C146 119.6(13)
C166 C156 H15C 107.4
C146 C156 H15C 107.4
C166 C156 H15D 107.4
C146 C156 H15D 107.4
H15C C156 H15D 106.9
C13 C63 C53 121.1(8)
C13 C63 I63 121.9(6)
C53 C63 I63 116.9(6)
C24 C34 C44 112.3(8)
C24 C34 H34A 109.1
C44 C34 H34A 109.1
C24 C34 H34B 109.1
C44 C34 H34B 109.1
H34A C34 H34B 107.9
C66 C56 N16 117.6(10)
C66 C56 H56A 107.9
N16 C56 H56A 107.9
C66 C56 H56B 107.9
N16 C56 H56B 107.9
H56A C56 H56B 107.2
C135 C145 C155 110.6(9)
C135 C145 H14E 109.5
C155 C145 H14E 109.5
C135 C145 H14F 109.5
C155 C145 H14F 109.5
H14E C145 H14F 108.1
C34 C24 C14 110.5(7)
C34 C24 H24A 109.6
C14 C24 H24A 109.6
C34 C24 H24B 109.6
C14 C24 H24B 109.6
H24A C24 H24B 108.1
O43 C43 C33 123.5(10)
O43 C43 C53 118.2(9)
C33 C43 C53 118.3(8)
C156 C166 H16C 109.5
C156 C166 H16D 109.5
H16C C166 H16D 109.5
C156 C166 H16E 109.5
H16C C166 H16E 109.5
H16D C166 H16E 109.5
C15 C25 C35 110.8(8)
C15 C25 H25A 109.5
C35 C25 H25A 109.5
C15 C25 H25B 109.5
C35 C25 H25B 109.5
H25A C25 H25B 108.1
C16 C26 C36A 120(3)
C16 C26 C36B 105.0(14)
C36A C26 C36B 20(3)
C16 C26 H26A 110.7
C36A C26 H26A 112.5
C36B C26 H26A 110.7
C16 C26 H26B 110.7
C36A C26 H26B 92.1
C36B C26 H26B 110.7
H26A C26 H26B 108.8
C165 C155 C145 117.7(12)
C165 C155 H15E 107.9
C145 C155 H15E 107.9
C165 C155 H15F 107.9
C145 C155 H15F 107.9
H15E C155 H15F 107.2
C25 C35 C45 113.6(9)
C25 C35 H35A 108.8
C45 C35 H35A 108.8
C25 C35 H35B 108.8
C45 C35 H35B 108.8
H35A C35 H35B 107.7
C74 C84 H84A 109.5
C74 C84 H84B 109.5
H84A C84 H84B 109.5
C74 C84 H84C 109.5
H84A C84 H84C 109.5
H84B C84 H84C 109.5
C164 C154 C144 112.2(9)
C164 C154 H15G 109.2
C144 C154 H15G 109.2
C164 C154 H15H 109.2
C144 C154 H15H 109.2
H15G C154 H15H 107.9
N14 C134 C144 115.8(7)
N14 C134 H13C 108.3
C144 C134 H13C 108.3
N14 C134 H13D 108.3
C144 C134 H13D 108.3
H13C C134 H13D 107.4
C34 C44 H44A 109.5
C34 C44 H44B 109.5
H44A C44 H44B 109.5
C34 C44 H44C 109.5
H44A C44 H44C 109.5
H44B C44 H44C 109.5
C116 C126 H12A 109.5
C116 C126 H12B 109.5
H12A C126 H12B 109.5
C116 C126 H12C 109.5
H12A C126 H12C 109.5
H12B C126 H12C 109.5
C106 C96 N16 116.2(11)
C106 C96 H96A 108.2
N16 C96 H96A 108.2
C106 C96 H96B 108.2
N16 C96 H96B 108.2
H96A C96 H96B 107.4
C124 C114 C104 110.3(13)
C124 C114 H11A 109.6
C104 C114 H11A 109.6
C124 C114 H11B 109.6
C104 C114 H11B 109.6
H11A C114 H11B 108.1
C56 C66 C76 113.0(12)
C56 C66 H66A 109.0
C76 C66 H66A 109.0
C56 C66 H66B 109.0
C76 C66 H66B 109.0
H66A C66 H66B 107.8
C126 C116 C106 119.0(13)
C126 C116 H11C 107.6
C106 C116 H11C 107.6
C126 C116 H11D 107.6
C106 C116 H11D 107.6
H11C C116 H11D 107.0
C96 C106 C116 111.8(12)
C96 C106 H10C 109.3
C116 C106 H10C 109.3
C96 C106 H10D 109.3
C116 C106 H10D 109.3
H10C C106 H10D 107.9
C65 C55 N15 117.9(8)
C65 C55 H55A 107.8
N15 C55 H55A 107.8
C65 C55 H55B 107.8
N15 C55 H55B 107.8
H55A C55 H55B 107.2
C136 C146 C156 112.5(11)
C136 C146 H14G 109.1
C156 C146 H14G 109.1
C136 C146 H14H 109.1
C156 C146 H14H 109.1
H14G C146 H14H 107.8
C76 C86 H86A 109.5
C76 C86 H86B 109.5
H86A C86 H86B 109.5
C76 C86 H86C 109.5
H86A C86 H86C 109.5
H86B C86 H86C 109.5
C114 C124 H12D 109.5
C114 C124 H12E 109.5
H12D C124 H12E 109.5
C114 C124 H12F 109.5
H12D C124 H12F 109.5
H12E C124 H12F 109.5
C86 C76 C66 108.8(11)
C86 C76 H76A 109.9
C66 C76 H76A 109.9
C86 C76 H76B 109.9
C66 C76 H76B 109.9
H76A C76 H76B 108.3
C125 C115 C105 108.4(13)
C125 C115 H11E 110.0
C105 C115 H11E 110.0
C125 C115 H11F 110.0
C105 C115 H11F 110.0
H11E C115 H11F 108.4
C35 C45 H45A 109.5
C35 C45 H45B 109.5
H45A C45 H45B 109.5
C35 C45 H45C 109.5
H45A C45 H45C 109.5
H45B C45 H45C 109.5
C95 C105 C115 114.4(14)
C95 C105 H10E 108.6
C115 C105 H10E 108.6
C95 C105 H10F 108.6
C115 C105 H10F 108.6
H10E C105 H10F 107.6
C146 C136 N16 122.5(11)
C146 C136 H13E 106.7
N16 C136 H13E 106.7
C146 C136 H13F 106.7
N16 C136 H13F 106.7
H13E C136 H13F 106.6
C154 C164 H16F 109.5
C154 C164 H16G 109.5
H16F C164 H16G 109.5
C154 C164 H16H 109.5
H16F C164 H16H 109.5
H16G C164 H16H 109.5
C155 C165 H16I 109.5
C155 C165 H16J 109.5
H16I C165 H16J 109.5
C155 C165 H16K 109.5
H16I C165 H16K 109.5
H16J C165 H16K 109.5
C115 C125 H12G 109.5
C115 C125 H12H 109.5
H12G C125 H12H 109.5
C115 C125 H12I 109.5
H12G C125 H12I 109.5
H12H C125 H12I 109.5
C85A C75A C65 110(2)
C85A C75A H75A 109.7
C65 C75A H75A 109.7
C85A C75A H75B 109.7
C65 C75A H75B 109.7
H75A C75A H75B 108.2
C85B C75B C65 109(2)
C85B C75B H75C 109.8
C65 C75B H75C 109.8
C85B C75B H75D 109.8
C65 C75B H75D 109.8
H75C C75B H75D 108.2
C75B C85B H85D 109.5
C75B C85B H85E 109.5
H85D C85B H85E 109.5
C75B C85B H85F 109.5
H85D C85B H85F 109.5
H85E C85B H85F 109.5
C46B C36B C26 107.4(18)
C46B C36B H36A 110.2
C26 C36B H36A 110.2
C46B C36B H36B 110.2
C26 C36B H36B 110.2
H36A C36B H36B 108.5
C26 C36A C46A 104(4)
C26 C36A H36C 111.0
C46A C36A H36C 111.0
C26 C36A H36D 111.0
C46A C36A H36D 111.0
H36C C36A H36D 109.0
C36A C46A H46D 109.5
C36A C46A H46E 109.5
H46D C46A H46E 109.5
C36A C46A H46F 109.5
H46D C46A H46F 109.5
H46E C46A H46F 109.5

loop_
_geom_bond_atom_site_label_1
_geom_bond_atom_site_label_2
_geom_bond_distance
I31 C31 2.058(7)
I61 C61 2.088(7)
I62 C62 2.074(7)
I32 C32 2.068(8)
I63 C63 2.078(9)
I33 C33 2.053(9)
Cr O23 1.962(5)
Cr O13 1.966(5)
Cr O11 1.968(5)
Cr O22 1.971(5)
Cr O21 1.971(4)
Cr O12 1.978(5)
O23 C23 1.284(8)
O12 C12 1.284(8)
O11 C11 1.298(8)
O21 C21 1.292(8)
O13 C13 1.279(8)
O22 C22 1.280(8)
O51 C51 1.222(9)
N15 C135 1.503(10)
N15 C15 1.507(10)
N15 C95 1.512(11)
N15 C55 1.522(10)
C32 C22 1.363(10)
C32 C42 1.428(11)
O52 C52 1.207(9)
C22 C12 1.519(10)
O42 C42 1.225(9)
C42 C52 1.532(12)
C21 C31 1.378(9)
C21 C11 1.505(10)
C23 C33 1.371(10)
C23 C13 1.495(10)
O41 C41 1.226(8)
C13 C63 1.354(10)
O43 C43 1.239(10)
C14 N14 1.519(9)
C14 C24 1.524(11)
C14 H14A 0.9700
C14 H14B 0.9700
N14 C134 1.490(10)
N14 C54 1.536(9)
N14 C94 1.536(10)
C11 C61 1.356(10)
C61 C51 1.409(11)
C31 C41 1.411(10)
N16 C16 1.456(11)
N16 C56 1.507(13)
N16 C96 1.513(12)
N16 C136 1.557(13)
C41 C51 1.571(12)
O53 C53 1.245(9)
C62 C12 1.371(10)
C62 C52 1.415(11)
C54 C64 1.496(11)
C54 H54A 0.9700
C54 H54B 0.9700
C15 C25 1.503(11)
C15 H15A 0.9700
C15 H15B 0.9700
C33 C43 1.431(12)
C135 C145 1.453(10)
C135 H13A 0.9700
C135 H13B 0.9700
C74 C84 1.519(12)
C74 C64 1.532(11)
C74 H74A 0.9700
C74 H74B 0.9700
C65 C55 1.475(12)
C65 C75A 1.534(16)
C65 C75B 1.554(17)
C65 H65A 0.9700
C65 H65B 0.9700
C104 C94 1.489(12)
C104 C114 1.516(14)
C104 H10A 0.9700
C104 H10B 0.9700
C16 C26 1.438(12)
C16 H16A 0.9700
C16 H16B 0.9700
C94 H94A 0.9700
C94 H94B 0.9700
C64 H64A 0.9700
C64 H64B 0.9700
C53 C63 1.428(12)
C53 C43 1.542(13)
C95 C105 1.478(12)
C95 H95A 0.9700
C95 H95B 0.9700
C144 C134 1.499(11)
C144 C154 1.545(12)
C144 H14C 0.9700
C144 H14D 0.9700
C156 C166 1.455(16)
C156 C146 1.532(16)
C156 H15C 0.9700
C156 H15D 0.9700
C34 C24 1.491(11)
C34 C44 1.533(12)
C34 H34A 0.9700
C34 H34B 0.9700
C56 C66 1.454(12)
C56 H56A 0.9700
C56 H56B 0.9700
C145 C155 1.577(12)
C145 H14E 0.9700
C145 H14F 0.9700
C24 H24A 0.9700
C24 H24B 0.9700
C166 H16C 0.9600
C166 H16D 0.9600
C166 H16E 0.9600
C25 C35 1.520(12)
C25 H25A 0.9700
C25 H25B 0.9700
C26 C36A 1.53(2)
C26 C36B 1.547(18)
C26 H26A 0.9700
C26 H26B 0.9700
C155 C165 1.494(14)
C155 H15E 0.9700
C155 H15F 0.9700
C35 C45 1.528(14)
C35 H35A 0.9700
C35 H35B 0.9700
C84 H84A 0.9600
C84 H84B 0.9600
C84 H84C 0.9600
C154 C164 1.531(15)
C154 H15G 0.9700
C154 H15H 0.9700
C134 H13C 0.9700
C134 H13D 0.9700
C44 H44A 0.9600
C44 H44B 0.9600
C44 H44C 0.9600
C126 C116 1.475(17)
C126 H12A 0.9600
C126 H12B 0.9600
C126 H12C 0.9600
C96 C106 1.450(12)
C96 H96A 0.9700
C96 H96B 0.9700
C114 C124 1.475(15)
C114 H11A 0.9700
C114 H11B 0.9700
C66 C76 1.549(15)
C66 H66A 0.9700
C66 H66B 0.9700
C116 C106 1.594(17)
C116 H11C 0.9700
C116 H11D 0.9700
C106 H10C 0.9700
C106 H10D 0.9700
C55 H55A 0.9700
C55 H55B 0.9700
C146 C136 1.417(12)
C146 H14G 0.9700
C146 H14H 0.9700
C86 C76 1.487(15)
C86 H86A 0.9600
C86 H86B 0.9600
C86 H86C 0.9600
C124 H12D 0.9600
C124 H12E 0.9600
C124 H12F 0.9600
C76 H76A 0.9700
C76 H76B 0.9700
C115 C125 1.452(12)
C115 C105 1.536(17)
C115 H11E 0.9700
C115 H11F 0.9700
C45 H45A 0.9600
C45 H45B 0.9600
C45 H45C 0.9600
C105 H10E 0.9700
C105 H10F 0.9700
C136 H13E 0.9700
C136 H13F 0.9700
C164 H16F 0.9600
C164 H16G 0.9600
C164 H16H 0.9600
C165 H16I 0.9600
C165 H16J 0.9600
C165 H16K 0.9600
C125 H12G 0.9600
C125 H12H 0.9600
C125 H12I 0.9600
C85A C75A 1.477(18)
C85A H85A 0.9600
C85A H85B 0.9600
C85A H85C 0.9600
C75A H75A 0.9700
C75A H75B 0.9700
C75B C85B 1.483(19)
C75B H75C 0.9700
C75B H75D 0.9700
C85B H85D 0.9600
C85B H85E 0.9600
C85B H85F 0.9600
C36B C46B 1.521(18)
C36B H36A 0.9700
C36B H36B 0.9700
C46B H46A 0.9600
C46B H46B 0.9600
C46B H46C 0.9600
C36A C46A 1.53(2)
C36A H36C 0.9700
C36A H36D 0.9700
C46A H46D 0.9600
C46A H46E 0.9600
C46A H46F 0.9600
